data_4302257
loop_
_publ_author_name
'Huang, Wei'
'Song, Chunxia'
'He, Cheng'
'Lv, Guojun'
'Hu, Xiaoyue'
'Zhu, Xiang'
'Duan, Chunying'

_publ_section_title
;
 Recognition Preference of Rhodamine-Thiospirolactams for Mercury(II) in
 Aqueous Solution
;
_journal_coden_ASTM INOCAJ
_journal_issue 12
_journal_name_full 'Inorganic Chemistry'
_journal_page_first 5061
_journal_page_last 5072
_journal_paper_doi 10.1021/ic8015657
_journal_volume 48
_journal_year 2009
_chemical_formula_sum 'C37 H36 Fe N4 O S'
_chemical_formula_weight 640.61
_space_group_IT_number 14
_symmetry_cell_setting monoclinic
_symmetry_space_group_name_Hall '-P 2yn'
_symmetry_space_group_name_H-M 'P 1 21/n 1'
_atom_sites_solution_hydrogens geom
_atom_sites_solution_primary direct
_atom_sites_solution_secondary difmap
_audit_creation_method SHELXL-97
_cell_angle_alpha 90.00
_cell_angle_beta 93.400(16)
_cell_angle_gamma 90.00
_cell_formula_units_Z 4
_cell_length_a 8.612(9)
_cell_length_b 22.42(2)
_cell_length_c 21.65(2)
_cell_measurement_temperature 298(2)
_cell_volume 4173(7)
_computing_cell_refinement 'Bruker SMART'
_computing_data_collection 'Bruker SMART'
_computing_data_reduction 'Bruker SAINT'
_computing_molecular_graphics 'Bruker SHELXTL'
_computing_publication_material 'Bruker SHELXTL'
_computing_structure_refinement 'Bruker SHELXTL'
_computing_structure_solution 'Bruker SHELXTL'
_diffrn_ambient_temperature 298(2)
_diffrn_measured_fraction_theta_full 0.988
_diffrn_measured_fraction_theta_max 0.988
_diffrn_measurement_device_type 'CCD area detector'
_diffrn_measurement_method 'phi and omega scans'
_diffrn_radiation_monochromator graphite
_diffrn_radiation_source 'fine-focus sealed tube'
_diffrn_radiation_type MoK\a
_diffrn_radiation_wavelength 0.71073
_diffrn_reflns_av_R_equivalents 0.1072
_diffrn_reflns_av_sigmaI/netI 0.1505
_diffrn_reflns_limit_h_max 9
_diffrn_reflns_limit_h_min -10
_diffrn_reflns_limit_k_max 26
_diffrn_reflns_limit_k_min -23
_diffrn_reflns_limit_l_max 25
_diffrn_reflns_limit_l_min -25
_diffrn_reflns_number 20322
_diffrn_reflns_theta_full 25.00
_diffrn_reflns_theta_max 25.00
_diffrn_reflns_theta_min 2.05
_exptl_absorpt_coefficient_mu 0.439
_exptl_absorpt_correction_T_max 0.9784
_exptl_absorpt_correction_T_min 0.9173
_exptl_absorpt_correction_type none
_exptl_crystal_colour yellow
_exptl_crystal_density_diffrn 1.020
_exptl_crystal_density_method 'not measured'
_exptl_crystal_description block
_exptl_crystal_F_000 1344
_exptl_crystal_size_max 0.20
_exptl_crystal_size_mid 0.15
_exptl_crystal_size_min 0.05
_refine_diff_density_max 0.369
_refine_diff_density_min -0.302
_refine_diff_density_rms 0.081
_refine_ls_extinction_method none
_refine_ls_goodness_of_fit_ref 1.013
_refine_ls_hydrogen_treatment 'riding mode'
_refine_ls_matrix_type full
_refine_ls_number_parameters 397
_refine_ls_number_reflns 7257
_refine_ls_number_restraints 0
_refine_ls_restrained_S_all 1.013
_refine_ls_R_factor_all 0.2458
_refine_ls_R_factor_gt 0.0960
_refine_ls_shift/su_max 0.001
_refine_ls_shift/su_mean 0.000
_refine_ls_structure_factor_coef Fsqd
_refine_ls_weighting_details 'calc w=1/[\s^2^(Fo^2^)+(0.0400P)^2^+0.0000P] where P=(Fo^2^+2Fc^2^)/3'
_refine_ls_weighting_scheme calc
_refine_ls_wR_factor_gt 0.1879
_refine_ls_wR_factor_ref 0.2201
_reflns_number_gt 2145
_reflns_number_total 7257
_reflns_threshold_expression >2sigma(I)
_cod_duplicate_entry 4338659
_cod_data_source_file ic8015657_si_003.cif
_cod_data_source_block 1
_cod_depositor_comments
;
The following automatic conversions were performed:
'_symmetry_cell_setting' value 'Monoclinic' changed to 'monoclinic'
according to '/home/saulius/struct/CIF-dictionaries/cif_core.dic'
dictionary named 'cif_core.dic' version 2.4.1 from 2010-06-29.

Automatic conversion script
Id: cif_fix_enum 1527 2010-12-29 10:47:43Z saulius 
;
_cod_original_cell_volume 4172(7)
_cod_original_sg_symbol_H-M 'P 21/n'
_cod_database_code 4302257

loop_
_symmetry_equiv_pos_as_xyz
'x, y, z'
'-x+1/2, y+1/2, -z+1/2'
'-x, -y, -z'
'x-1/2, -y-1/2, z-1/2'

loop_
_atom_site_label
_atom_site_type_symbol
_atom_site_fract_x
_atom_site_fract_y
_atom_site_fract_z
_atom_site_U_iso_or_equiv
_atom_site_adp_type
_atom_site_occupancy
_atom_site_symmetry_multiplicity
_atom_site_calc_flag
_atom_site_refinement_flags
_atom_site_disorder_assembly
_atom_site_disorder_group
Fe1 Fe -0.13040(14) 1.25813(5) 0.13701(5) 0.1064(5) Uani 1 1 d . . .
S1 S 0.1487(2) 1.01905(9) 0.26594(10) 0.1075(7) Uani 1 1 d . . .
O1 O 0.1061(6) 0.8490(2) 0.3261(3) 0.1156(17) Uani 1 1 d . . .
N1 N 0.2906(8) 1.1240(3) 0.2416(3) 0.110(2) Uani 1 1 d . . .
N2 N 0.1321(10) 1.1382(3) 0.2304(3) 0.113(2) Uani 1 1 d . . .
N4 N 0.1122(9) 0.8996(3) 0.5386(3) 0.132(3) Uani 1 1 d . . .
H4A H 0.1373 0.9246 0.5676 0.159 Uiso 1 1 calc R . .
N3 N 0.1348(9) 0.7644(3) 0.1269(3) 0.127(2) Uani 1 1 d . . .
H3A H 0.1776 0.7645 0.0920 0.152 Uiso 1 1 calc R . .
C19 C -0.087(2) 1.2186(5) 0.0547(5) 0.154(4) Uani 1 1 d . . .
H19A H -0.0844 1.1758 0.0457 0.185 Uiso 1 1 calc R . .
C18 C -0.2176(13) 1.2574(6) 0.0472(4) 0.133(3) Uani 1 1 d . . .
H18A H -0.3232 1.2450 0.0334 0.159 Uiso 1 1 calc R . .
C17 C -0.1742(15) 1.3158(5) 0.0647(4) 0.128(3) Uani 1 1 d . . .
H17A H -0.2432 1.3505 0.0646 0.153 Uiso 1 1 calc R . .
C16 C -0.0149(17) 1.3159(5) 0.0800(4) 0.134(3) Uani 1 1 d . . .
H16A H 0.0471 1.3506 0.0938 0.160 Uiso 1 1 calc R . .
C15 C 0.0409(13) 1.2561(8) 0.0757(4) 0.144(3) Uani 1 1 d . . .
H15A H 0.1484 1.2430 0.0849 0.173 Uiso 1 1 calc R . .
C14 C -0.1880(12) 1.1912(4) 0.1950(4) 0.112(3) Uani 1 1 d . . .
H14A H -0.1977 1.1491 0.1835 0.135 Uiso 1 1 calc R . .
C13 C -0.3103(11) 1.2338(4) 0.1897(4) 0.117(3) Uani 1 1 d . . .
H13A H -0.4184 1.2264 0.1751 0.140 Uiso 1 1 calc R . .
C12 C -0.2448(12) 1.2891(4) 0.2105(4) 0.114(3) Uani 1 1 d . . .
H12A H -0.3013 1.3270 0.2115 0.137 Uiso 1 1 calc R . .
C11 C -0.0843(12) 1.2819(3) 0.2259(4) 0.110(2) Uani 1 1 d . . .
H11A H -0.0122 1.3133 0.2407 0.132 Uiso 1 1 calc R . .
C10 C -0.0461(11) 1.2200(4) 0.2176(3) 0.102(2) Uani 1 1 d . . .
C9 C 0.1081(10) 1.1944(4) 0.2279(3) 0.109(2) Uani 1 1 d . . .
H9A H 0.1929 1.2200 0.2328 0.131 Uiso 1 1 calc R . .
C8 C 0.2995(9) 1.0691(4) 0.2574(3) 0.096(2) Uani 1 1 d . . .
C7 C 0.4489(10) 1.0415(4) 0.2733(3) 0.097(2) Uani 1 1 d . . .
C6 C 0.5965(11) 1.0683(3) 0.2724(4) 0.109(2) Uani 1 1 d . . .
H6A H 0.6036 1.1081 0.2611 0.131 Uiso 1 1 calc R . .
C5 C 0.7304(10) 1.0370(4) 0.2877(4) 0.118(3) Uani 1 1 d . . .
H5A H 0.8267 1.0554 0.2856 0.142 Uiso 1 1 calc R . .
C4 C 0.7219(10) 0.9766(4) 0.3068(4) 0.110(2) Uani 1 1 d . . .
H4B H 0.8118 0.9552 0.3180 0.131 Uiso 1 1 calc R . .
C3 C 0.5774(11) 0.9501(4) 0.3082(3) 0.103(2) Uani 1 1 d . . .
H3B H 0.5712 0.9105 0.3206 0.123 Uiso 1 1 calc R . .
C2 C 0.4419(9) 0.9806(4) 0.2920(3) 0.089(2) Uani 1 1 d . . .
C1 C 0.2790(8) 0.9560(3) 0.2940(3) 0.086(2) Uani 1 1 d . . .
C20 C 0.2500(9) 0.9030(3) 0.2506(4) 0.092(2) Uani 1 1 d . . .
C21 C 0.2983(10) 0.9021(4) 0.1906(4) 0.107(3) Uani 1 1 d . . .
H21A H 0.3591 0.9334 0.1776 0.128 Uiso 1 1 calc R . .
C22 C 0.2608(11) 0.8577(4) 0.1502(4) 0.112(3) Uani 1 1 d . . .
C23 C 0.1708(10) 0.8093(4) 0.1685(4) 0.102(2) Uani 1 1 d . . .
C24 C 0.1218(9) 0.8096(4) 0.2268(4) 0.101(2) Uani 1 1 d . . .
H24A H 0.0583 0.7789 0.2393 0.121 Uiso 1 1 calc R . .
C25 C 0.1637(9) 0.8544(4) 0.2681(4) 0.095(2) Uani 1 1 d . . .
C26 C 0.1515(9) 0.8886(4) 0.3718(4) 0.098(2) Uani 1 1 d . . .
C27 C 0.1068(10) 0.8757(4) 0.4303(4) 0.109(2) Uani 1 1 d . . .
H27A H 0.0468 0.8420 0.4366 0.131 Uiso 1 1 calc R . .
C28 C 0.1509(10) 0.9128(4) 0.4808(4) 0.107(2) Uani 1 1 d . . .
C29 C 0.2345(10) 0.9662(4) 0.4696(4) 0.107(2) Uani 1 1 d . . .
C30 C 0.2759(9) 0.9774(3) 0.4118(4) 0.105(2) Uani 1 1 d . . .
H30A H 0.3341 1.0115 0.4055 0.126 Uiso 1 1 calc R . .
C31 C 0.2369(9) 0.9403(4) 0.3590(4) 0.099(2) Uani 1 1 d . . .
C32 C 0.3185(14) 0.8603(4) 0.0839(4) 0.174(5) Uani 1 1 d . . .
H32A H 0.3780 0.8960 0.0792 0.261 Uiso 1 1 calc R . .
H32B H 0.2308 0.8602 0.0544 0.261 Uiso 1 1 calc R . .
H32C H 0.3825 0.8261 0.0770 0.261 Uiso 1 1 calc R . .
C33 C 0.0265(12) 0.7165(4) 0.1398(4) 0.138(3) Uani 1 1 d . . .
H33A H -0.0753 0.7335 0.1455 0.166 Uiso 1 1 calc R . .
H33B H 0.0614 0.6969 0.1781 0.166 Uiso 1 1 calc R . .
C34 C 0.0131(13) 0.6716(4) 0.0894(4) 0.167(4) Uani 1 1 d . . .
H34A H -0.0589 0.6411 0.0999 0.250 Uiso 1 1 calc R . .
H34B H 0.1132 0.6541 0.0842 0.250 Uiso 1 1 calc R . .
H34C H -0.0236 0.6906 0.0516 0.250 Uiso 1 1 calc R . .
C35 C 0.2805(11) 1.0077(4) 0.5215(4) 0.144(3) Uani 1 1 d . . .
H35A H 0.3355 1.0411 0.5057 0.215 Uiso 1 1 calc R . .
H35B H 0.3466 0.9871 0.5517 0.215 Uiso 1 1 calc R . .
H35C H 0.1891 1.0216 0.5403 0.215 Uiso 1 1 calc R . .
C36 C 0.0306(13) 0.8455(5) 0.5550(4) 0.169(4) Uani 1 1 d . . .
H36A H 0.0844 0.8112 0.5393 0.203 Uiso 1 1 calc R . .
H36B H -0.0735 0.8462 0.5353 0.203 Uiso 1 1 calc R . .
C37 C 0.0195(15) 0.8388(5) 0.6245(4) 0.204(6) Uani 1 1 d . . .
H37A H -0.0350 0.8027 0.6330 0.306 Uiso 1 1 calc R . .
H37C H -0.0357 0.8722 0.6401 0.306 Uiso 1 1 calc R . .
H37B H 0.1222 0.8373 0.6442 0.306 Uiso 1 1 calc R . .

loop_
_atom_site_aniso_label
_atom_site_aniso_U_11
_atom_site_aniso_U_22
_atom_site_aniso_U_33
_atom_site_aniso_U_23
_atom_site_aniso_U_13
_atom_site_aniso_U_12
Fe1 0.1054(9) 0.1049(8) 0.1086(8) 0.0041(7) 0.0040(7) 0.0019(7)
S1 0.0885(15) 0.0994(14) 0.1338(17) 0.0076(12) 0.0008(13) 0.0022(11)
O1 0.131(5) 0.118(4) 0.099(4) -0.018(3) 0.015(4) -0.038(3)
N1 0.084(5) 0.109(5) 0.136(6) 0.016(4) 0.000(4) 0.018(4)
N2 0.133(7) 0.081(5) 0.126(5) 0.008(4) 0.000(5) 0.004(4)
N4 0.147(7) 0.158(7) 0.093(5) -0.015(5) 0.019(5) -0.044(5)
N3 0.151(7) 0.118(5) 0.113(5) -0.015(5) 0.029(5) -0.031(5)
C19 0.203(14) 0.146(9) 0.115(7) -0.001(7) 0.016(9) 0.045(11)
C18 0.144(10) 0.140(9) 0.112(6) -0.002(7) -0.011(6) -0.028(8)
C17 0.123(10) 0.144(10) 0.116(7) 0.010(6) -0.003(6) -0.009(7)
C16 0.148(11) 0.139(10) 0.116(7) 0.013(6) 0.024(8) -0.015(8)
C15 0.119(9) 0.199(13) 0.114(7) 0.022(8) 0.011(6) 0.017(10)
C14 0.098(7) 0.122(7) 0.117(6) -0.011(5) 0.011(6) -0.009(6)
C13 0.096(7) 0.122(7) 0.134(7) -0.004(6) 0.021(5) 0.006(6)
C12 0.098(7) 0.128(8) 0.116(6) 0.016(6) 0.004(6) 0.022(6)
C11 0.119(8) 0.089(6) 0.121(6) 0.005(5) 0.007(6) 0.001(5)
C10 0.106(7) 0.103(6) 0.097(6) 0.010(5) 0.003(5) 0.014(5)
C9 0.096(7) 0.112(7) 0.118(6) 0.016(5) 0.000(5) -0.011(5)
C8 0.089(6) 0.104(6) 0.093(5) 0.004(5) -0.005(4) 0.013(5)
C7 0.085(6) 0.098(6) 0.109(6) -0.004(5) 0.010(5) -0.010(5)
C6 0.109(7) 0.092(5) 0.129(7) 0.000(5) 0.031(6) 0.004(6)
C5 0.084(7) 0.117(7) 0.155(8) -0.020(6) 0.012(6) -0.004(5)
C4 0.090(7) 0.108(7) 0.131(7) -0.006(5) 0.009(5) 0.013(5)
C3 0.087(6) 0.108(6) 0.114(6) 0.004(5) 0.009(5) 0.001(5)
C2 0.081(6) 0.099(6) 0.088(5) -0.010(4) 0.004(4) -0.002(5)
C1 0.082(5) 0.097(5) 0.081(5) 0.009(4) 0.011(4) 0.002(4)
C20 0.096(6) 0.087(6) 0.092(6) 0.001(5) -0.010(5) -0.001(4)
C21 0.144(8) 0.104(6) 0.074(5) -0.001(5) 0.017(5) -0.004(5)
C22 0.133(8) 0.129(7) 0.078(5) -0.014(5) 0.020(5) -0.005(6)
C23 0.100(6) 0.097(6) 0.109(7) -0.004(6) 0.009(5) -0.022(5)
C24 0.099(6) 0.108(6) 0.096(6) -0.005(5) 0.007(5) -0.013(4)
C25 0.091(6) 0.105(6) 0.089(6) 0.010(5) 0.010(5) -0.007(5)
C26 0.090(6) 0.106(6) 0.100(6) -0.005(5) 0.014(5) -0.008(5)
C27 0.108(7) 0.124(6) 0.095(6) -0.003(5) 0.010(5) -0.027(5)
C28 0.094(6) 0.136(8) 0.091(6) -0.004(6) 0.013(5) 0.001(5)
C29 0.113(7) 0.109(7) 0.101(7) -0.013(6) 0.014(5) -0.006(5)
C30 0.114(7) 0.097(6) 0.107(6) -0.009(5) 0.011(5) -0.009(5)
C31 0.085(6) 0.099(6) 0.112(7) 0.003(5) 0.012(5) 0.009(4)
C32 0.240(13) 0.151(8) 0.135(7) -0.036(6) 0.039(8) -0.083(8)
C33 0.169(9) 0.129(7) 0.117(7) -0.025(6) 0.016(6) -0.035(7)
C34 0.205(11) 0.158(8) 0.138(7) -0.038(7) 0.025(7) -0.053(8)
C35 0.157(9) 0.151(8) 0.124(7) -0.036(6) 0.019(6) -0.027(6)
C36 0.164(10) 0.217(11) 0.128(8) -0.022(8) 0.038(7) -0.080(9)
C37 0.250(14) 0.256(13) 0.112(7) -0.010(8) 0.057(8) -0.106(10)

loop_
_atom_type_symbol
_atom_type_description
_atom_type_scat_dispersion_real
_atom_type_scat_dispersion_imag
_atom_type_scat_source
C C 0.0033 0.0016 'International Tables Vol C Tables 4.2.6.8 and 6.1.1.4'
H H 0.0000 0.0000 'International Tables Vol C Tables 4.2.6.8 and 6.1.1.4'
N N 0.0061 0.0033 'International Tables Vol C Tables 4.2.6.8 and 6.1.1.4'
O O 0.0106 0.0060 'International Tables Vol C Tables 4.2.6.8 and 6.1.1.4'
S S 0.1246 0.1234 'International Tables Vol C Tables 4.2.6.8 and 6.1.1.4'
Fe Fe 0.3463 0.8444 'International Tables Vol C Tables 4.2.6.8 and 6.1.1.4'

loop_
_geom_angle_atom_site_label_1
_geom_angle_atom_site_label_2
_geom_angle_atom_site_label_3
_geom_angle
_geom_angle_site_symmetry_1
_geom_angle_site_symmetry_3
_geom_angle_publ_flag
C11 Fe1 C14 69.3(3) . . ?
C11 Fe1 C10 41.7(3) . . ?
C14 Fe1 C10 41.4(3) . . ?
C11 Fe1 C12 40.7(3) . . ?
C14 Fe1 C12 67.9(3) . . ?
C10 Fe1 C12 68.9(3) . . ?
C11 Fe1 C15 121.2(5) . . ?
C14 Fe1 C15 126.6(5) . . ?
C10 Fe1 C15 108.2(4) . . ?
C12 Fe1 C15 156.1(6) . . ?
C11 Fe1 C18 162.3(5) . . ?
C14 Fe1 C18 119.5(4) . . ?
C10 Fe1 C18 154.7(5) . . ?
C12 Fe1 C18 125.3(5) . . ?
C15 Fe1 C18 67.7(4) . . ?
C11 Fe1 C19 155.8(6) . . ?
C14 Fe1 C19 106.4(4) . . ?
C10 Fe1 C19 119.4(4) . . ?
C12 Fe1 C19 161.4(6) . . ?
C15 Fe1 C19 41.3(4) . . ?
C18 Fe1 C19 40.7(4) . . ?
C11 Fe1 C17 125.5(4) . . ?
C14 Fe1 C17 153.6(5) . . ?
C10 Fe1 C17 163.7(5) . . ?
C12 Fe1 C17 107.8(4) . . ?
C15 Fe1 C17 68.0(4) . . ?
C18 Fe1 C17 40.2(3) . . ?
C19 Fe1 C17 69.0(4) . . ?
C11 Fe1 C13 69.6(4) . . ?
C14 Fe1 C13 40.7(3) . . ?
C10 Fe1 C13 69.8(4) . . ?
C12 Fe1 C13 40.7(3) . . ?
C15 Fe1 C13 162.5(6) . . ?
C18 Fe1 C13 106.3(4) . . ?
C19 Fe1 C13 123.5(6) . . ?
C17 Fe1 C13 118.8(4) . . ?
C11 Fe1 C16 109.1(4) . . ?
C14 Fe1 C16 165.0(5) . . ?
C10 Fe1 C16 127.6(5) . . ?
C12 Fe1 C16 121.3(4) . . ?
C15 Fe1 C16 40.5(4) . . ?
C18 Fe1 C16 66.6(4) . . ?
C19 Fe1 C16 68.6(4) . . ?
C17 Fe1 C16 39.4(3) . . ?
C13 Fe1 C16 154.0(5) . . ?
C8 S1 C1 94.8(4) . . ?
C26 O1 C25 119.8(6) . . ?
C8 N1 N2 107.8(7) . . ?
C9 N2 N1 112.5(7) . . ?
C28 N4 C36 124.0(8) . . ?
C23 N3 C33 122.4(7) . . ?
C18 C19 C15 105.3(11) . . ?
C18 C19 Fe1 69.6(5) . . ?
C15 C19 Fe1 69.3(6) . . ?
C17 C18 C19 110.1(10) . . ?
C17 C18 Fe1 70.1(5) . . ?
C19 C18 Fe1 69.7(6) . . ?
C16 C17 C18 107.9(10) . . ?
C16 C17 Fe1 71.6(6) . . ?
C18 C17 Fe1 69.7(5) . . ?
C17 C16 C15 108.3(10) . . ?
C17 C16 Fe1 69.0(5) . . ?
C15 C16 Fe1 68.3(5) . . ?
C16 C15 C19 108.3(11) . . ?
C16 C15 Fe1 71.2(6) . . ?
C19 C15 Fe1 69.4(6) . . ?
C13 C14 C10 109.7(8) . . ?
C13 C14 Fe1 70.3(5) . . ?
C10 C14 Fe1 69.3(4) . . ?
C14 C13 C12 106.3(8) . . ?
C14 C13 Fe1 69.1(5) . . ?
C12 C13 Fe1 69.3(5) . . ?
C11 C12 C13 109.8(8) . . ?
C11 C12 Fe1 68.5(5) . . ?
C13 C12 Fe1 70.0(5) . . ?
C12 C11 C10 107.9(8) . . ?
C12 C11 Fe1 70.7(5) . . ?
C10 C11 Fe1 70.0(5) . . ?
C11 C10 C14 106.2(8) . . ?
C11 C10 C9 125.1(9) . . ?
C14 C10 C9 128.7(8) . . ?
C11 C10 Fe1 68.3(5) . . ?
C14 C10 Fe1 69.2(5) . . ?
C9 C10 Fe1 125.0(5) . . ?
N2 C9 C10 122.7(8) . . ?
N1 C8 C7 120.8(8) . . ?
N1 C8 S1 128.1(6) . . ?
C7 C8 S1 111.0(6) . . ?
C6 C7 C2 117.8(8) . . ?
C6 C7 C8 127.2(8) . . ?
C2 C7 C8 115.1(7) . . ?
C5 C6 C7 121.7(8) . . ?
C6 C5 C4 120.0(8) . . ?
C3 C4 C5 118.6(8) . . ?
C2 C3 C4 122.1(8) . . ?
C3 C2 C7 119.8(7) . . ?
C3 C2 C1 125.8(8) . . ?
C7 C2 C1 114.4(7) . . ?
C2 C1 C31 112.7(6) . . ?
C2 C1 C20 112.7(6) . . ?
C31 C1 C20 110.5(6) . . ?
C2 C1 S1 104.7(5) . . ?
C31 C1 S1 107.7(5) . . ?
C20 C1 S1 108.3(5) . . ?
C25 C20 C21 116.1(7) . . ?
C25 C20 C1 121.1(7) . . ?
C21 C20 C1 122.7(7) . . ?
C22 C21 C20 122.8(8) . . ?
C21 C22 C23 120.2(7) . . ?
C21 C22 C32 119.6(8) . . ?
C23 C22 C32 120.2(8) . . ?
C24 C23 N3 123.0(8) . . ?
C24 C23 C22 117.8(8) . . ?
N3 C23 C22 119.3(8) . . ?
C23 C24 C25 121.6(8) . . ?
C24 C25 C20 121.4(7) . . ?
C24 C25 O1 115.5(7) . . ?
C20 C25 O1 122.9(8) . . ?
O1 C26 C27 116.4(8) . . ?
O1 C26 C31 121.4(8) . . ?
C27 C26 C31 122.1(8) . . ?
C26 C27 C28 120.8(8) . . ?
N4 C28 C27 121.3(9) . . ?
N4 C28 C29 119.9(9) . . ?
C27 C28 C29 118.8(8) . . ?
C30 C29 C28 118.5(8) . . ?
C30 C29 C35 120.7(8) . . ?
C28 C29 C35 120.7(8) . . ?
C29 C30 C31 124.8(8) . . ?
C26 C31 C30 114.8(7) . . ?
C26 C31 C1 122.1(8) . . ?
C30 C31 C1 123.1(7) . . ?
N3 C33 C34 112.4(7) . . ?
N4 C36 C37 112.5(8) . . ?

loop_
_geom_bond_atom_site_label_1
_geom_bond_atom_site_label_2
_geom_bond_distance
_geom_bond_site_symmetry_2
_geom_bond_publ_flag
Fe1 C11 2.013(8) . ?
Fe1 C14 2.036(8) . ?
Fe1 C10 2.036(8) . ?
Fe1 C12 2.042(8) . ?
Fe1 C15 2.042(9) . ?
Fe1 C18 2.043(9) . ?
Fe1 C19 2.044(10) . ?
Fe1 C17 2.048(9) . ?
Fe1 C13 2.052(8) . ?
Fe1 C16 2.081(9) . ?
S1 C8 1.734(8) . ?
S1 C1 1.883(7) . ?
O1 C26 1.368(8) . ?
O1 C25 1.384(8) . ?
N1 C8 1.280(8) . ?
N1 N2 1.408(8) . ?
N2 C9 1.277(8) . ?
N4 C28 1.348(9) . ?
N4 C36 1.456(10) . ?
N3 C23 1.373(9) . ?
N3 C33 1.460(9) . ?
C19 C18 1.421(13) . ?
C19 C15 1.441(14) . ?
C18 C17 1.406(11) . ?
C17 C16 1.393(12) . ?
C16 C15 1.427(13) . ?
C14 C13 1.420(10) . ?
C14 C10 1.441(11) . ?
C13 C12 1.424(10) . ?
C12 C11 1.412(10) . ?
C11 C10 1.440(10) . ?
C10 C9 1.452(11) . ?
C8 C7 1.451(10) . ?
C7 C6 1.407(10) . ?
C7 C2 1.426(9) . ?
C6 C5 1.373(10) . ?
C5 C4 1.420(10) . ?
C4 C3 1.381(10) . ?
C3 C2 1.380(10) . ?
C2 C1 1.511(9) . ?
C1 C31 1.514(9) . ?
C1 C20 1.526(9) . ?
C20 C25 1.383(9) . ?
C20 C21 1.387(9) . ?
C21 C22 1.352(10) . ?
C22 C23 1.403(10) . ?
C22 C32 1.549(10) . ?
C23 C24 1.355(9) . ?
C24 C25 1.378(9) . ?
C26 C27 1.376(9) . ?
C26 C31 1.409(10) . ?
C27 C28 1.408(10) . ?
C28 C29 1.425(10) . ?
C29 C30 1.346(10) . ?
C29 C35 1.492(10) . ?
C30 C31 1.436(10) . ?
C33 C34 1.484(10) . ?
C36 C37 1.519(12) . ?
